data_4317710
loop_
_publ_author_name
'John M. Rowland'
'Marilyn M. Olmstead'
'Pradip K. Mascharak'

_publ_section_title
;
 Chiral Monomeric and Homochiral Dimeric Copper(II) Complexes of a New
 Chiral Ligand, N-(1,2-Bis(2-pyridyl)ethyl)pyridine-2-carboxamide: An
 Example of Molecular Self-Recognition
;
_journal_name_full 'Inorganic Chemistry'
_journal_page_first 1545
_journal_page_last 1549
_journal_paper_doi 10.1021/ic0109905
_journal_volume 41
_journal_year 2002
_chemical_formula_sum 'C41 H37.5 Cl2 Cu2 N10.5 O10'
_chemical_formula_weight 1035.30
_chemical_name_common '[Cu2PEA2](ClO4)2.2.5CH3CN'
_chemical_name_systematic
;
 ?
;
_space_group_IT_number 14
_symmetry_cell_setting monoclinic
_symmetry_space_group_name_Hall '-P 2yn'
_symmetry_space_group_name_H-M 'P 1 21/n 1'
_atom_sites_solution_hydrogens geom
_atom_sites_solution_primary direct
_atom_sites_solution_secondary difmap
_audit_creation_method SHELXL-97
_cell_angle_alpha 90.00
_cell_angle_beta 90.8930(10)
_cell_angle_gamma 90.00
_cell_formula_units_Z 4
_cell_length_a 12.4124(7)
_cell_length_b 13.6347(8)
_cell_length_c 25.7106(15)
_cell_measurement_reflns_used 6246
_cell_measurement_temperature 90(2)
_cell_measurement_theta_max 31.1
_cell_measurement_theta_min 2.7
_cell_volume 4350.7(4)
_computing_cell_refinement 'Bruker SAINT'
_computing_data_collection 'Bruker SMART'
_computing_data_reduction 'Bruker SAINT'
_computing_molecular_graphics 'SHELXTL 5, XP (Sheldrick, 1994)'
_computing_publication_material 'SHELXL-97 (Sheldrick, 1997)'
_computing_structure_refinement 'SHELXL-97 (Sheldrick, 1997)'
_computing_structure_solution 'SHELXS-97 (Sheldrick, 1990)'
_diffrn_ambient_temperature 90(2)
_diffrn_measured_fraction_theta_full 0.949
_diffrn_measured_fraction_theta_max 0.949
_diffrn_measurement_device_type 'Bruker SMART 1000'
_diffrn_measurement_method \w
_diffrn_radiation_monochromator graphite
_diffrn_radiation_source 'normal-focus sealed tube'
_diffrn_radiation_type MoK\a
_diffrn_radiation_wavelength 0.71073
_diffrn_reflns_av_R_equivalents 0.0284
_diffrn_reflns_av_sigmaI/netI 0.0207
_diffrn_reflns_limit_h_max 18
_diffrn_reflns_limit_h_min -18
_diffrn_reflns_limit_k_max 19
_diffrn_reflns_limit_k_min -19
_diffrn_reflns_limit_l_max 37
_diffrn_reflns_limit_l_min -37
_diffrn_reflns_number 57964
_diffrn_reflns_theta_full 31.47
_diffrn_reflns_theta_max 31.47
_diffrn_reflns_theta_min 1.58
_diffrn_standards_decay_% <0.1
_diffrn_standards_number '50 frames remeasured'
_exptl_absorpt_coefficient_mu 1.171
_exptl_absorpt_correction_T_max 0.6985
_exptl_absorpt_correction_T_min 0.5864
_exptl_absorpt_correction_type empirical
_exptl_absorpt_process_details 'SADABS 2.0 (Sheldrick, 2000)'
_exptl_crystal_colour blue
_exptl_crystal_density_diffrn 1.581
_exptl_crystal_density_method 'not measured'
_exptl_crystal_description prism
_exptl_crystal_F_000 2116
_exptl_crystal_size_max 0.51
_exptl_crystal_size_mid 0.47
_exptl_crystal_size_min 0.33
_refine_diff_density_max 1.707
_refine_diff_density_min -1.319
_refine_diff_density_rms 0.097
_refine_ls_extinction_expression Fc^*^=kFc[1+0.001xFc^2^\l^3^/sin(2\q)]^-1/4^
_refine_ls_extinction_method SHELXL
_refine_ls_goodness_of_fit_ref 1.088
_refine_ls_hydrogen_treatment constr
_refine_ls_matrix_type full
_refine_ls_number_parameters 584
_refine_ls_number_reflns 13676
_refine_ls_number_restraints 0
_refine_ls_restrained_S_all 1.088
_refine_ls_R_factor_all 0.0620
_refine_ls_R_factor_gt 0.0511
_refine_ls_shift/su_max 0.004
_refine_ls_shift/su_mean 0.029
_refine_ls_structure_factor_coef Fsqd
_refine_ls_weighting_details 'calc w=1/[\s^2^(Fo^2^)+(0.0609P)^2^+7.6655P] where P=(Fo^2^+2Fc^2^)/3'
_refine_ls_weighting_scheme calc
_refine_ls_wR_factor_gt 0.1327
_refine_ls_wR_factor_ref 0.1395
_reflns_number_gt 11406
_reflns_number_total 13676
_reflns_threshold_expression I>2\s(I)
_cod_data_source_file ic0109905_2.cif
_cod_data_source_block mn1119
_cod_original_sg_symbol_H-M 'P 21/n'
_cod_original_formula_sum 'C41 H37.50 Cl2 Cu2 N10.50 O10'
_cod_database_code 4317710

loop_
_symmetry_equiv_pos_as_xyz
'x, y, z'
'-x+1/2, y+1/2, -z+1/2'
'-x, -y, -z'
'x-1/2, -y-1/2, z-1/2'

loop_
_atom_site_label
_atom_site_type_symbol
_atom_site_fract_x
_atom_site_fract_y
_atom_site_fract_z
_atom_site_U_iso_or_equiv
_atom_site_adp_type
_atom_site_occupancy
_atom_site_symmetry_multiplicity
_atom_site_calc_flag
_atom_site_refinement_flags
_atom_site_disorder_assembly
_atom_site_disorder_group
Cu1 Cu 0.37879(2) 0.58765(2) 0.164364(10) 0.01943(7) Uani 1 1 d . A .
Cu2 Cu 0.33294(2) 0.79788(2) 0.081828(11) 0.02318(8) Uani 1 1 d . A .
O1 O 0.60822(15) 0.59612(15) 0.05845(7) 0.0289(4) Uani 1 1 d . . .
N1 N 0.51969(17) 0.65167(15) 0.18603(8) 0.0216(4) Uani 1 1 d . A .
N2 N 0.44017(16) 0.59417(14) 0.09656(7) 0.0188(3) Uani 1 1 d . A .
N3 N 0.28920(16) 0.48226(15) 0.13119(7) 0.0199(4) Uani 1 1 d . A .
N4 N 0.38432(17) 0.76821(16) 0.01063(7) 0.0222(4) Uani 1 1 d . A .
C1 C 0.5545(2) 0.6842(2) 0.23292(10) 0.0297(5) Uani 1 1 d . . .
H1 H 0.5050 0.6872 0.2607 0.036 Uiso 1 1 calc R A .
C2 C 0.6601(3) 0.7135(2) 0.24195(11) 0.0367(6) Uani 1 1 d . A .
H2 H 0.6826 0.7358 0.2754 0.044 Uiso 1 1 calc R . .
C3 C 0.7323(2) 0.7098(2) 0.20145(12) 0.0375(6) Uani 1 1 d . . .
H3 H 0.8054 0.7286 0.2068 0.045 Uiso 1 1 calc R A .
C4 C 0.6961(2) 0.6781(2) 0.15258(11) 0.0300(5) Uani 1 1 d . A .
H4 H 0.7438 0.6764 0.1240 0.036 Uiso 1 1 calc R . .
C5 C 0.59022(19) 0.64941(17) 0.14625(9) 0.0215(4) Uani 1 1 d . . .
C6 C 0.54634(19) 0.61056(17) 0.09497(9) 0.0202(4) Uani 1 1 d . A .
C7 C 0.38846(19) 0.53612(17) 0.05555(8) 0.0202(4) Uani 1 1 d . . .
H7 H 0.4444 0.5013 0.0349 0.024 Uiso 1 1 calc R A .
C8 C 0.31549(19) 0.46160(17) 0.08154(9) 0.0213(4) Uani 1 1 d . A .
C9 C 0.2755(2) 0.3794(2) 0.05599(10) 0.0285(5) Uani 1 1 d . . .
H9 H 0.2953 0.3654 0.0212 0.034 Uiso 1 1 calc R A .
C10 C 0.2055(2) 0.3177(2) 0.08244(12) 0.0326(6) Uani 1 1 d . A .
H10 H 0.1769 0.2610 0.0658 0.039 Uiso 1 1 calc R . .
C11 C 0.1777(2) 0.3396(2) 0.13330(11) 0.0308(5) Uani 1 1 d . . .
H11 H 0.1293 0.2988 0.1517 0.037 Uiso 1 1 calc R A .
C12 C 0.2219(2) 0.42185(19) 0.15660(10) 0.0253(5) Uani 1 1 d . A .
H12 H 0.2043 0.4364 0.1916 0.030 Uiso 1 1 calc R . .
C13 C 0.3166(2) 0.59879(19) 0.01894(9) 0.0242(4) Uani 1 1 d . A .
H13A H 0.2802 0.5547 -0.0064 0.029 Uiso 1 1 calc R . .
H13B H 0.2600 0.6305 0.0398 0.029 Uiso 1 1 calc R . .
C14 C 0.3754(2) 0.67712(18) -0.01064(9) 0.0223(4) Uani 1 1 d . . .
C15 C 0.4164(2) 0.65786(19) -0.05965(9) 0.0270(5) Uani 1 1 d . A .
H15 H 0.4102 0.5939 -0.0741 0.032 Uiso 1 1 calc R . .
C16 C 0.4662(2) 0.7318(2) -0.08753(9) 0.0294(5) Uani 1 1 d . . .
H16 H 0.4951 0.7189 -0.1208 0.035 Uiso 1 1 calc R A .
C17 C 0.4732(2) 0.82488(19) -0.06599(9) 0.0271(5) Uani 1 1 d . A .
H17 H 0.5061 0.8770 -0.0844 0.033 Uiso 1 1 calc R . .
C18 C 0.4313(2) 0.84010(18) -0.01717(9) 0.0229(4) Uani 1 1 d . . .
H18 H 0.4356 0.9040 -0.0025 0.028 Uiso 1 1 calc R A .
O2 O 0.32968(19) 0.85776(17) 0.23387(8) 0.0388(5) Uani 1 1 d . . .
N5 N 0.47104(17) 0.85369(15) 0.11447(8) 0.0215(4) Uani 1 1 d . . .
N6 N 0.28769(17) 0.79628(17) 0.15216(8) 0.0257(4) Uani 1 1 d . . .
N7 N 0.17222(18) 0.79066(17) 0.06731(9) 0.0271(4) Uani 1 1 d . . .
N8 N 0.29713(17) 0.60090(15) 0.22984(7) 0.0217(4) Uani 1 1 d . A .
C19 C 0.5638(2) 0.8807(2) 0.09274(10) 0.0283(5) Uani 1 1 d . A .
H19 H 0.5765 0.8636 0.0575 0.034 Uiso 1 1 calc R . .
C20 C 0.6420(3) 0.9330(3) 0.12035(13) 0.0403(7) Uani 1 1 d . . .
H20 H 0.7067 0.9522 0.1039 0.048 Uiso 1 1 calc R A .
C21 C 0.6253(3) 0.9568(3) 0.17169(14) 0.0491(9) Uani 1 1 d . A .
H21 H 0.6779 0.9927 0.1910 0.059 Uiso 1 1 calc R . .
C22 C 0.5292(3) 0.9271(2) 0.19485(12) 0.0378(7) Uani 1 1 d . . .
H22 H 0.5154 0.9422 0.2302 0.045 Uiso 1 1 calc R A .
C23 C 0.4555(2) 0.87556(18) 0.16519(9) 0.0242(4) Uani 1 1 d . A .
C24 C 0.3498(2) 0.84157(19) 0.18766(9) 0.0257(5) Uani 1 1 d . A .
C25 C 0.1731(2) 0.7821(2) 0.16161(11) 0.0298(5) Uani 1 1 d . A .
H25 H 0.1472 0.8316 0.1873 0.036 Uiso 1 1 calc R . .
C26 C 0.1120(2) 0.7937(2) 0.10995(12) 0.0348(6) Uani 1 1 d . A .
C27 C -0.0005(3) 0.7982(3) 0.10644(15) 0.0520(10) Uani 1 1 d . . .
H27 H -0.0426 0.7981 0.1370 0.062 Uiso 1 1 calc R A .
C28 C -0.0500(3) 0.8029(3) 0.05716(15) 0.0498(9) Uani 1 1 d . A .
H28 H -0.1263 0.8055 0.0537 0.060 Uiso 1 1 calc R . .
C29 C 0.0134(3) 0.8036(3) 0.01406(14) 0.0449(8) Uani 1 1 d . . .
H29 H -0.0182 0.8080 -0.0197 0.054 Uiso 1 1 calc R A .
C30 C 0.1238(2) 0.7977(2) 0.02032(11) 0.0321(6) Uani 1 1 d . A .
H30 H 0.1673 0.7987 -0.0097 0.039 Uiso 1 1 calc R . .
C31 C 0.1472(2) 0.6775(2) 0.18062(11) 0.0314(5) Uani 1 1 d . . .
H31A H 0.0682 0.6719 0.1845 0.038 Uiso 1 1 calc R A .
H31B H 0.1686 0.6304 0.1533 0.038 Uiso 1 1 calc R . .
C32 C 0.2010(2) 0.6472(2) 0.23148(10) 0.0290(5) Uani 1 1 d . A .
C33 C 0.1485(2) 0.6614(2) 0.27829(11) 0.0355(6) Uani 1 1 d . . .
H33 H 0.0826 0.6967 0.2790 0.043 Uiso 1 1 calc R A .
C34 C 0.1927(2) 0.6240(2) 0.32376(10) 0.0302(5) Uani 1 1 d . A .
H34 H 0.1587 0.6348 0.3561 0.036 Uiso 1 1 calc R . .
C35 C 0.2873(2) 0.5704(2) 0.32140(9) 0.0294(5) Uani 1 1 d . . .
H35 H 0.3172 0.5408 0.3518 0.035 Uiso 1 1 calc R A .
C36 C 0.3373(2) 0.56080(19) 0.27406(9) 0.0250(5) Uani 1 1 d . A .
H36 H 0.4026 0.5246 0.2726 0.030 Uiso 1 1 calc R . .
Cl1 Cl 0.57792(5) 0.39065(5) 0.22493(2) 0.02593(12) Uani 1 1 d . . .
O3 O 0.48945(19) 0.42460(16) 0.19264(8) 0.0378(5) Uani 1 1 d . A 1
O4 O 0.6233(9) 0.3044(8) 0.2052(4) 0.062(3) Uani 0.607(11) 1 d P A 1
O5 O 0.5299(4) 0.3634(5) 0.27533(17) 0.0478(14) Uani 0.607(11) 1 d P A 1
O6 O 0.6547(4) 0.4651(4) 0.2354(3) 0.058(2) Uani 0.607(11) 1 d P A 1
O4B O 0.5923(15) 0.2890(12) 0.2185(7) 0.076(6) Uani 0.393(11) 1 d P A 2
O5B O 0.5780(9) 0.4247(11) 0.2735(3) 0.080(5) Uani 0.393(11) 1 d P A 2
O6B O 0.6723(7) 0.4285(9) 0.1971(5) 0.089(4) Uani 0.393(11) 1 d P A 2
Cl2 Cl 0.24581(5) 1.04296(4) 0.02723(2) 0.02313(11) Uani 1 1 d . A .
O7 O 0.32435(15) 0.99461(14) 0.06095(7) 0.0277(4) Uani 1 1 d . . .
O8 O 0.22875(18) 0.98453(16) -0.01893(7) 0.0352(4) Uani 1 1 d . . .
O9 O 0.14667(16) 1.05514(19) 0.05437(8) 0.0390(5) Uani 1 1 d . . .
O10 O 0.28632(18) 1.13776(15) 0.01212(9) 0.0358(4) Uani 1 1 d . . .
N9 N 0.9282(4) 0.2225(4) 0.1241(2) 0.0925(15) Uiso 1 1 d . . .
C37 C 0.8844(5) 0.4852(5) 0.1576(2) 0.0798(15) Uiso 1 1 d . . .
C38 C 0.8196(8) 0.4431(7) 0.1204(4) 0.133(3) Uiso 1 1 d . . .
H38A H 0.7652 0.4838 0.0975 0.050 Uiso 1 1 d . . .
H38B H 0.7739 0.3945 0.1378 0.060 Uiso 1 1 d . . .
H38C H 0.8624 0.4066 0.0969 0.060 Uiso 1 1 d . . .
N10 N 0.9390(6) 0.5304(5) 0.1866(3) 0.122(2) Uiso 1 1 d . . .
C39 C 0.9284(4) 0.1419(3) 0.12419(17) 0.0566(9) Uiso 1 1 d . . .
C40 C 0.9303(4) 0.0380(3) 0.12280(17) 0.0575(10) Uiso 1 1 d . . .
H40A H 0.8882 0.0096 0.0935 0.050 Uiso 1 1 d . . .
H40B H 0.9064 0.0141 0.1540 0.050 Uiso 1 1 d . . .
H40C H 1.0035 0.0070 0.1236 0.050 Uiso 1 1 d . . .
N11 N 1.0483(9) 0.5603(8) 0.0661(4) 0.087(3) Uiso 0.50 1 d P . .
C41 C 1.0205(10) 0.5257(9) 0.0279(4) 0.164(4) Uiso 1 1 d . . .

loop_
_atom_site_aniso_label
_atom_site_aniso_U_11
_atom_site_aniso_U_22
_atom_site_aniso_U_33
_atom_site_aniso_U_23
_atom_site_aniso_U_13
_atom_site_aniso_U_12
Cu1 0.02363(14) 0.02405(14) 0.01069(12) -0.00126(9) 0.00240(9) -0.00229(10)
Cu2 0.02322(14) 0.03144(16) 0.01492(13) -0.00403(11) 0.00172(10) 0.00052(11)
O1 0.0275(9) 0.0351(10) 0.0243(9) -0.0096(7) 0.0083(7) -0.0076(7)
N1 0.0270(9) 0.0221(9) 0.0157(8) -0.0003(7) -0.0023(7) -0.0005(7)
N2 0.0229(9) 0.0225(9) 0.0112(7) -0.0013(6) 0.0014(6) -0.0030(7)
N3 0.0244(9) 0.0204(9) 0.0151(8) 0.0019(7) 0.0028(7) -0.0006(7)
N4 0.0274(9) 0.0253(10) 0.0139(8) -0.0013(7) 0.0001(7) 0.0005(8)
C1 0.0371(13) 0.0349(13) 0.0171(10) -0.0021(9) -0.0037(9) -0.0057(11)
C2 0.0441(16) 0.0426(16) 0.0232(12) -0.0033(11) -0.0090(11) -0.0111(13)
C3 0.0329(14) 0.0462(17) 0.0332(14) -0.0037(12) -0.0079(11) -0.0109(12)
C4 0.0265(12) 0.0347(13) 0.0286(12) -0.0023(10) -0.0008(9) -0.0062(10)
C5 0.0253(10) 0.0204(10) 0.0189(10) -0.0003(8) -0.0004(8) -0.0016(8)
C6 0.0246(10) 0.0193(10) 0.0166(9) -0.0015(8) 0.0016(8) -0.0021(8)
C7 0.0257(10) 0.0214(10) 0.0136(9) -0.0021(7) 0.0020(8) -0.0028(8)
C8 0.0254(10) 0.0204(10) 0.0182(10) -0.0010(8) 0.0031(8) -0.0010(8)
C9 0.0351(13) 0.0257(12) 0.0249(12) -0.0071(9) 0.0060(10) -0.0058(10)
C10 0.0386(14) 0.0236(12) 0.0357(14) -0.0071(10) 0.0058(11) -0.0082(10)
C11 0.0355(13) 0.0244(12) 0.0325(13) 0.0031(10) 0.0071(10) -0.0071(10)
C12 0.0322(12) 0.0247(11) 0.0191(10) 0.0035(9) 0.0050(9) -0.0028(9)
C13 0.0290(11) 0.0277(12) 0.0158(10) 0.0013(8) -0.0016(8) -0.0043(9)
C14 0.0272(11) 0.0237(11) 0.0159(10) 0.0007(8) -0.0008(8) -0.0004(9)
C15 0.0405(14) 0.0239(11) 0.0166(10) -0.0033(8) 0.0010(9) -0.0019(10)
C16 0.0446(15) 0.0292(12) 0.0146(10) -0.0015(9) 0.0050(10) -0.0018(11)
C17 0.0401(13) 0.0252(11) 0.0160(10) 0.0019(9) 0.0034(9) -0.0012(10)
C18 0.0300(11) 0.0212(10) 0.0177(10) -0.0001(8) 0.0003(8) 0.0003(9)
O2 0.0524(13) 0.0453(12) 0.0191(9) -0.0078(8) 0.0126(8) -0.0030(10)
N5 0.0259(9) 0.0229(9) 0.0159(8) 0.0020(7) 0.0018(7) 0.0017(7)
N6 0.0248(10) 0.0309(11) 0.0216(9) -0.0040(8) 0.0085(8) -0.0024(8)
N7 0.0261(10) 0.0338(11) 0.0214(10) 0.0037(8) -0.0018(8) 0.0011(8)
N8 0.0279(10) 0.0252(10) 0.0121(8) 0.0012(7) 0.0024(7) 0.0004(8)
C19 0.0299(12) 0.0333(13) 0.0218(11) 0.0053(10) 0.0024(9) -0.0022(10)
C20 0.0370(15) 0.0475(18) 0.0366(15) 0.0067(13) 0.0026(12) -0.0152(13)
C21 0.0508(19) 0.058(2) 0.0382(17) -0.0042(15) -0.0045(14) -0.0283(17)
C22 0.0498(17) 0.0395(16) 0.0239(12) -0.0062(11) -0.0025(12) -0.0128(13)
C23 0.0322(12) 0.0236(11) 0.0168(10) -0.0001(8) 0.0018(8) -0.0025(9)
C24 0.0346(12) 0.0259(11) 0.0169(10) -0.0010(8) 0.0064(9) 0.0014(10)
C25 0.0292(12) 0.0337(13) 0.0266(12) 0.0057(10) 0.0059(10) 0.0052(10)
C26 0.0313(13) 0.0425(16) 0.0308(13) 0.0134(12) 0.0015(10) 0.0067(11)
C27 0.0306(15) 0.079(3) 0.0461(19) 0.0295(18) 0.0063(13) 0.0136(16)
C28 0.0271(14) 0.065(2) 0.057(2) 0.0260(18) -0.0072(13) 0.0031(14)
C29 0.0373(16) 0.060(2) 0.0373(16) 0.0186(15) -0.0130(13) 0.0010(14)
C30 0.0329(13) 0.0374(14) 0.0260(12) 0.0111(11) -0.0041(10) 0.0003(11)
C31 0.0301(12) 0.0347(14) 0.0295(13) 0.0039(11) 0.0025(10) 0.0004(10)
C32 0.0341(13) 0.0333(13) 0.0198(11) 0.0040(9) 0.0058(9) 0.0045(10)
C33 0.0378(14) 0.0433(16) 0.0258(12) 0.0056(11) 0.0129(11) 0.0112(12)
C34 0.0361(13) 0.0381(14) 0.0167(10) 0.0008(10) 0.0105(9) 0.0012(11)
C35 0.0386(14) 0.0353(13) 0.0143(10) 0.0028(9) 0.0034(9) 0.0037(11)
C36 0.0307(12) 0.0296(12) 0.0146(10) 0.0001(8) 0.0008(8) 0.0051(9)
Cl1 0.0274(3) 0.0262(3) 0.0242(3) 0.0001(2) -0.0027(2) 0.0035(2)
O3 0.0470(12) 0.0328(10) 0.0333(11) -0.0048(8) -0.0162(9) 0.0155(9)
O4 0.081(6) 0.069(7) 0.037(3) -0.022(3) -0.018(3) 0.057(5)
O5 0.040(2) 0.078(4) 0.0261(18) 0.007(2) 0.0041(16) 0.001(2)
O6 0.050(3) 0.046(3) 0.078(5) 0.021(3) -0.029(3) -0.023(2)
O4B 0.086(10) 0.031(4) 0.111(14) -0.008(7) -0.072(9) 0.010(6)
O5B 0.077(7) 0.137(12) 0.025(3) -0.037(5) -0.019(4) 0.057(8)
O6B 0.059(5) 0.108(8) 0.101(9) 0.016(7) 0.048(5) -0.013(5)
Cl2 0.0268(3) 0.0255(3) 0.0171(2) -0.00102(19) 0.00051(19) 0.0040(2)
O7 0.0327(9) 0.0290(9) 0.0212(8) -0.0024(7) -0.0050(7) 0.0075(7)
O8 0.0503(12) 0.0367(11) 0.0184(8) -0.0052(8) -0.0054(8) 0.0000(9)
O9 0.0266(9) 0.0643(15) 0.0263(10) 0.0042(10) 0.0052(7) 0.0100(9)
O10 0.0463(12) 0.0246(9) 0.0367(11) 0.0032(8) 0.0025(9) 0.0014(8)

loop_
_atom_type_symbol
_atom_type_description
_atom_type_scat_dispersion_real
_atom_type_scat_dispersion_imag
_atom_type_scat_source
C C 0.0033 0.0016 'International Tables Vol C Tables 4.2.6.8 and 6.1.1.4'
H H 0.0000 0.0000 'International Tables Vol C Tables 4.2.6.8 and 6.1.1.4'
N N 0.0061 0.0033 'International Tables Vol C Tables 4.2.6.8 and 6.1.1.4'
O O 0.0106 0.0060 'International Tables Vol C Tables 4.2.6.8 and 6.1.1.4'
Cu Cu 0.3201 1.2651 'International Tables Vol C Tables 4.2.6.8 and 6.1.1.4'
Cl Cl 0.1484 0.1585 'International Tables Vol C Tables 4.2.6.8 and 6.1.1.4'

loop_
_geom_angle_atom_site_label_1
_geom_angle_atom_site_label_2
_geom_angle_atom_site_label_3
_geom_angle
_geom_angle_site_symmetry_1
_geom_angle_site_symmetry_3
_geom_angle_publ_flag
N2 Cu1 N8 169.23(9) . . ?
N2 Cu1 N3 82.62(8) . . ?
N8 Cu1 N3 98.00(8) . . ?
N2 Cu1 N1 82.89(8) . . ?
N8 Cu1 N1 100.23(8) . . ?
N3 Cu1 N1 154.05(8) . . ?
N2 Cu1 O3 94.31(8) . . ?
N8 Cu1 O3 96.35(8) . . ?
N3 Cu1 O3 78.52(7) . . ?
N1 Cu1 O3 81.24(8) . . ?
N6 Cu2 N4 167.46(9) . . ?
N6 Cu2 N7 82.53(9) . . ?
N4 Cu2 N7 98.59(9) . . ?
N6 Cu2 N5 82.65(9) . . ?
N4 Cu2 N5 100.07(8) . . ?
N7 Cu2 N5 155.61(9) . . ?
N6 Cu2 O7 100.75(8) . . ?
N4 Cu2 O7 91.77(7) . . ?
N7 Cu2 O7 88.64(8) . . ?
N5 Cu2 O7 75.26(7) . . ?
C1 N1 C5 118.6(2) . . ?
C1 N1 Cu1 130.62(18) . . ?
C5 N1 Cu1 110.33(15) . . ?
C6 N2 C7 119.40(19) . . ?
C6 N2 Cu1 116.20(15) . . ?
C7 N2 Cu1 117.11(14) . . ?
C6 N2 Cu2 105.53(14) . . ?
C7 N2 Cu2 102.39(13) . . ?
Cu1 N2 Cu2 88.67(7) . . ?
C12 N3 C8 119.4(2) . . ?
C12 N3 Cu1 125.20(16) . . ?
C8 N3 Cu1 114.31(15) . . ?
C18 N4 C14 118.9(2) . . ?
C18 N4 Cu2 119.11(16) . . ?
C14 N4 Cu2 122.00(16) . . ?
N1 C1 C2 122.2(3) . . ?
N1 C1 Cu1 29.95(12) . . ?
C2 C1 Cu1 151.5(2) . . ?
C3 C2 C1 119.0(3) . . ?
C2 C3 C4 119.0(3) . . ?
C5 C4 C3 119.2(3) . . ?
N1 C5 C4 122.0(2) . . ?
N1 C5 C6 115.9(2) . . ?
C4 C5 C6 122.1(2) . . ?
N1 C5 Cu1 42.66(11) . . ?
C4 C5 Cu1 163.62(19) . . ?
C6 C5 Cu1 73.41(12) . . ?
O1 C6 N2 128.3(2) . . ?
O1 C6 C5 119.8(2) . . ?
N2 C6 C5 111.89(19) . . ?
O1 C6 Cu1 161.52(17) . . ?
N2 C6 Cu1 38.20(10) . . ?
C5 C6 Cu1 75.10(12) . . ?
N2 C7 C8 107.62(18) . . ?
N2 C7 C13 112.56(19) . . ?
C8 C7 C13 107.14(19) . . ?
N2 C7 Cu1 36.17(9) . . ?
C8 C7 Cu1 72.74(12) . . ?
C13 C7 Cu1 115.04(15) . . ?
N3 C8 C9 121.7(2) . . ?
N3 C8 C7 115.4(2) . . ?
C9 C8 C7 122.8(2) . . ?
N3 C8 Cu1 39.96(11) . . ?
C9 C8 Cu1 159.64(18) . . ?
C7 C8 Cu1 76.44(12) . . ?
C8 C9 C10 118.5(2) . . ?
C11 C10 C9 119.7(2) . . ?
C12 C11 C10 118.7(2) . . ?
N3 C12 C11 122.0(2) . . ?
N3 C12 Cu1 33.15(11) . . ?
C11 C12 Cu1 153.78(18) . . ?
C14 C13 C7 114.9(2) . . ?
C14 C13 Cu2 67.79(13) . . ?
C7 C13 Cu2 97.55(13) . . ?
N4 C14 C15 120.5(2) . . ?
N4 C14 C13 118.8(2) . . ?
C15 C14 C13 120.7(2) . . ?
N4 C14 Cu2 34.94(11) . . ?
C15 C14 Cu2 155.35(18) . . ?
C13 C14 Cu2 83.96(13) . . ?
C14 C15 C16 120.2(2) . . ?
C17 C16 C15 119.0(2) . . ?
C18 C17 C16 118.5(2) . . ?
N4 C18 C17 122.9(2) . . ?
N4 C18 Cu2 36.86(11) . . ?
C17 C18 Cu2 159.68(18) . . ?
C19 N5 C23 118.5(2) . . ?
C19 N5 Cu2 130.69(17) . . ?
C23 N5 Cu2 110.24(16) . . ?
C24 N6 C25 120.1(2) . . ?
C24 N6 Cu2 117.90(17) . . ?
C25 N6 Cu2 117.56(18) . . ?
C24 N6 Cu1 98.65(16) . . ?
C25 N6 Cu1 102.60(15) . . ?
Cu2 N6 Cu1 89.66(8) . . ?
C26 N7 C30 119.1(2) . . ?
C26 N7 Cu2 114.13(19) . . ?
C30 N7 Cu2 125.95(19) . . ?
C36 N8 C32 118.6(2) . . ?
C36 N8 Cu1 119.34(17) . . ?
C32 N8 Cu1 122.10(16) . . ?
N5 C19 C20 121.7(3) . . ?
N5 C19 Cu2 30.12(12) . . ?
C20 C19 Cu2 150.9(2) . . ?
C21 C20 C19 119.7(3) . . ?
C20 C21 C22 118.7(3) . . ?
C23 C22 C21 118.4(3) . . ?
N5 C23 C22 122.8(2) . . ?
N5 C23 C24 115.9(2) . . ?
C22 C23 C24 121.2(2) . . ?
N5 C23 Cu2 42.93(12) . . ?
C22 C23 Cu2 164.0(2) . . ?
C24 C23 Cu2 73.41(13) . . ?
O2 C24 N6 127.9(3) . . ?
O2 C24 C23 120.0(2) . . ?
N6 C24 C23 112.0(2) . . ?
O2 C24 Cu2 163.9(2) . . ?
N6 C24 Cu2 37.05(11) . . ?
C23 C24 Cu2 75.26(13) . . ?
N6 C25 C26 108.3(2) . . ?
N6 C25 C31 112.6(2) . . ?
C26 C25 C31 105.6(2) . . ?
N6 C25 Cu2 35.78(11) . . ?
C26 C25 Cu2 73.22(15) . . ?
C31 C25 Cu2 116.32(17) . . ?
N7 C26 C27 121.2(3) . . ?
N7 C26 C25 115.7(2) . . ?
C27 C26 C25 122.8(3) . . ?
N7 C26 Cu2 40.50(13) . . ?
C27 C26 Cu2 161.2(2) . . ?
C25 C26 Cu2 75.89(15) . . ?
C26 C27 C28 118.9(3) . . ?
C29 C28 C27 118.8(3) . . ?
C28 C29 C30 119.2(3) . . ?
N7 C30 C29 122.6(3) . . ?
N7 C30 Cu2 32.92(13) . . ?
C29 C30 Cu2 154.9(2) . . ?
C32 C31 C25 115.7(2) . . ?
C32 C31 Cu1 67.60(14) . . ?
C25 C31 Cu1 97.01(16) . . ?
N8 C32 C33 121.2(2) . . ?
N8 C32 C31 118.5(2) . . ?
C33 C32 C31 120.2(3) . . ?
N8 C32 Cu1 34.96(11) . . ?
C33 C32 Cu1 155.9(2) . . ?
C31 C32 Cu1 83.89(15) . . ?
C34 C33 C32 119.7(3) . . ?
C35 C34 C33 118.9(2) . . ?
C34 C35 C36 118.8(2) . . ?
N8 C36 C35 122.6(2) . . ?
N8 C36 Cu1 36.70(11) . . ?
C35 C36 Cu1 159.17(19) . . ?
O5B Cl1 O4 129.6(6) . . ?
O5B Cl1 O4B 117.1(9) . . ?
O4 Cl1 O4B 22.9(9) . . ?
O5B Cl1 O6 65.2(7) . . ?
O4 Cl1 O6 113.4(5) . . ?
O4B Cl1 O6 130.0(7) . . ?
O5B Cl1 O3 114.6(3) . . ?
O4 Cl1 O3 111.6(5) . . ?
O4B Cl1 O3 110.2(7) . . ?
O6 Cl1 O3 112.6(2) . . ?
O5B Cl1 O6B 110.1(8) . . ?
O4 Cl1 O6B 78.0(7) . . ?
O4B Cl1 O6B 100.6(9) . . ?
O6 Cl1 O6B 45.9(5) . . ?
O3 Cl1 O6B 102.2(5) . . ?
O5B Cl1 O5 42.5(6) . . ?
O4 Cl1 O5 106.0(5) . . ?
O4B Cl1 O5 84.9(8) . . ?
O6 Cl1 O5 107.0(3) . . ?
O3 Cl1 O5 105.7(2) . . ?
O6B Cl1 O5 147.7(6) . . ?
Cl1 O3 Cu1 142.81(13) . . ?
O9 Cl2 O8 110.39(14) . . ?
O9 Cl2 O10 109.44(14) . . ?
O8 Cl2 O10 108.71(13) . . ?
O9 Cl2 O7 109.58(12) . . ?
O8 Cl2 O7 109.20(12) . . ?
O10 Cl2 O7 109.51(13) . . ?
Cl2 O7 Cu2 125.84(11) . . ?
N10 C37 C38 172.9(8) . . ?
N9 C39 C40 178.3(6) . . ?
N11 C41 C41 179.7(19) . 3_765 ?

loop_
_geom_bond_atom_site_label_1
_geom_bond_atom_site_label_2
_geom_bond_distance
_geom_bond_site_symmetry_2
_geom_bond_publ_flag
Cu1 N2 1.9154(18) . ?
Cu1 N8 1.9868(19) . ?
Cu1 N3 2.000(2) . ?
Cu1 N1 2.025(2) . ?
Cu1 O3 2.707(2) . ?
Cu2 N6 1.902(2) . ?
Cu2 N4 1.9895(19) . ?
Cu2 N7 2.026(2) . ?
Cu2 N5 2.044(2) . ?
Cu2 O7 2.737(2) . ?
O1 C6 1.238(3) . ?
N1 C1 1.350(3) . ?
N1 C5 1.357(3) . ?
N2 C6 1.338(3) . ?
N2 C7 1.459(3) . ?
N3 C12 1.349(3) . ?
N3 C8 1.352(3) . ?
N4 C18 1.350(3) . ?
N4 C14 1.361(3) . ?
C1 C2 1.386(4) . ?
C2 C3 1.385(4) . ?
C3 C4 1.397(4) . ?
C4 C5 1.378(3) . ?
C5 C6 1.514(3) . ?
C7 C8 1.523(3) . ?
C7 C13 1.545(3) . ?
C8 C9 1.388(3) . ?
C9 C10 1.394(4) . ?
C10 C11 1.390(4) . ?
C11 C12 1.381(4) . ?
C13 C14 1.506(3) . ?
C14 C15 1.391(3) . ?
C15 C16 1.388(4) . ?
C16 C17 1.387(4) . ?
C17 C18 1.382(3) . ?
O2 C24 1.238(3) . ?
N5 C19 1.339(3) . ?
N5 C23 1.354(3) . ?
N6 C24 1.337(3) . ?
N6 C25 1.460(3) . ?
N7 C26 1.337(4) . ?
N7 C30 1.344(3) . ?
N8 C36 1.350(3) . ?
N8 C32 1.352(3) . ?
C19 C20 1.391(4) . ?
C20 C21 1.378(5) . ?
C21 C22 1.401(5) . ?
C22 C23 1.376(4) . ?
C23 C24 1.514(4) . ?
C25 C26 1.527(4) . ?
C25 C31 1.543(4) . ?
C26 C27 1.399(4) . ?
C27 C28 1.401(5) . ?
C28 C29 1.369(5) . ?
C29 C30 1.380(4) . ?
C31 C32 1.516(4) . ?
C32 C33 1.391(4) . ?
C33 C34 1.381(4) . ?
C34 C35 1.384(4) . ?
C35 C36 1.382(3) . ?
Cl1 O5B 1.332(6) . ?
Cl1 O4 1.402(9) . ?
Cl1 O4B 1.407(16) . ?
Cl1 O6 1.416(4) . ?
Cl1 O3 1.443(2) . ?
Cl1 O6B 1.475(7) . ?
Cl1 O5 1.482(4) . ?
Cl2 O9 1.434(2) . ?
Cl2 O8 1.442(2) . ?
Cl2 O10 1.442(2) . ?
Cl2 O7 1.4528(19) . ?
N9 C39 1.099(6) . ?
C37 N10 1.174(8) . ?
C37 C38 1.366(10) . ?
C39 C40 1.418(6) . ?
N11 C41 1.138(13) . ?
C41 C41 1.67(2) 3_765 ?
